data_1004131
loop_
_publ_author_name
'Vannier, R N'
'Mairesse, G'
'Abraham, F'
'Nowogorocki, G'

_publ_section_title
;
Bi26 Mo10 Od solid solution type in the Bi2 O3 - Mo O3 - V2 O5 ternary
diagram
;
_journal_coden_ASTM JSSCBI
_journal_name_full 'Journal of Solid State Chemistry'
_journal_page_first 394
_journal_page_last 406
_journal_paper_doi 10.1006/jssc.1996.0133
_journal_volume 122
_journal_year 1996
_chemical_formula_structural 'Bi26 Mo10 O69'
_chemical_formula_sum 'Bi26 Mo10 O69'
_chemical_name_systematic 'Bismuth molybdenum oxide (26/10/69)'
_space_group_IT_number 13
_symmetry_cell_setting monoclinic
_symmetry_Int_Tables_number 13
_symmetry_space_group_name_Hall '-P 2yc'
_symmetry_space_group_name_H-M 'P 1 2/c 1'
_cell_angle_alpha 90
_cell_angle_beta 102.94(6)
_cell_angle_gamma 90
_cell_formula_units_Z 1
_cell_length_a 11.742(8)
_cell_length_b 5.800(7)
_cell_length_c 24.76999(5000)
_cell_volume 1644.1
_refine_ls_R_factor_all 0.048
_cod_database_code 1004131

loop_
_symmetry_equiv_pos_as_xyz
x,y,z
-x,y,1/2-z
-x,-y,-z
x,-y,1/2+z

loop_
_atom_site_aniso_label
_atom_site_aniso_U_11
_atom_site_aniso_U_12
_atom_site_aniso_U_13
_atom_site_aniso_U_22
_atom_site_aniso_U_23
_atom_site_aniso_U_33
Bi1 0.0129(6) 0.0004(4) 0.0041(4) 0.0123(6) -0.0014(4) 0.0129(5)
Bi2 0.0114(5) 0.0002(4) 0.0063(4) 0.0106(6) -0.0004(5) 0.0195(6)
Bi3 0.0190(5) 0.0022(4) 0.0039(4) 0.0135(5) 0.0010(5) 0.0132(6)
Bi4 0.0099(4) 0.0002(5) 0.0042(4) 0.0151(5) -0.0024(5) 0.0204(6)
Bi5 0.0094(4) 0.0017(4) 0.0051(4) 0.0155(5) 0.0044(5) 0.0166(5)
Bi6 0.0144(5) -0.0022(4) 0.0034(4) 0.0136(5) 0.0003(5) 0.0110(5)
Bi7 0.040(3) 0.004(3) 0.015(3) 0.074(4) .000(3) 0.023(4)
Mo1 0.0120(9) -0.0014(9) 0.0082(9) 0.019(2) 0.001(2) 0.029(2)
Mo2 0.041(2) 0.002(2) 0.005(2) 0.020(2) 0.002(2) 0.017(2)
Mo3 0.019(2) 0. 0.005(2) 0.019(2) 0. 0.032(3)

loop_
_atom_site_label
_atom_site_type_symbol
_atom_site_symmetry_multiplicity
_atom_site_Wyckoff_symbol
_atom_site_fract_x
_atom_site_fract_y
_atom_site_fract_z
_atom_site_occupancy
_atom_site_attached_hydrogens
_atom_site_calc_flag
Bi1 Bi3+ 4 g 0.04101(8) 0.4163(2) 0.32690(5) 1. 0 d
Bi2 Bi3+ 4 g 0.15779(8) 0.9151(2) 0.24587(5) 1. 0 d
Bi3 Bi3+ 4 g 0.24670(8) 0.0113(2) 0.40065(4) 1. 0 d
Bi4 Bi3+ 4 g 0.36084(7) 0.5026(2) 0.32328(5) 1. 0 d
Bi5 Bi3+ 4 g 0.26942(7) 0.5034(2) 0.16025(5) 1. 0 d
Bi6 Bi3+ 4 g 0.07778(7) 0.0081(2) 0.09138(4) 1. 0 d
Bi7 Bi3+ 4 g 0.5120(7) 0.478(2) 0.0101(2) 0.5 0 d
Mo1 Mo6+ 4 g 0.4180(2) -0.0045(5) 0.0775(2) 1. 0 d
Mo2 Mo6+ 4 g 0.8317(3) 0.5160(5) 0.0108(2) 1. 0 d
Mo3 Mo6+ 2 f 0.5 0.0078(8) 0.25 1. 0 d
O1 O2- 2 e 0. 0.727(4) 0.25 1. 0 d
O2 O2- 4 g 0.136(2) 0.261(3) 0.1582(8) 1. 0 d
O3 O2- 4 g 0.132(2) 0.755(4) 0.1539(9) 1. 0 d
O4 O2- 4 g 0.238(2) 0.769(3) 0.3362(8) 1. 0 d
O5 O2- 4 g 0.255(2) 0.589(4) 0.2440(8) 1. 0 d
O6 O2- 4 g 0.063(2) 0.066(3) 0.3674(8) 1. 0 d
O7 O2- 2 e 0. 0.239(5) 0.25 1. 0 d
O8 O2- 4 g 0.230(2) 0.269(4) 0.3350(9) 1. 0 d
O9 O2- 4 g 0.506(3) 0.735(8) 0.082(2) 1. 0 d
O10 O2- 4 g 0.379(4) 0.106(9) 0.013(3) 1. 0 d
O11 O2- 4 g 0.302(4) -0.024(8) 0.105(2) 1. 0 d
O12 O2- 4 g 0.528(4) 0.205(9) 0.099(3) 1. 0 d
O13 O2- 4 g 0.929(3) 0.303(8) 0.023(2) 1. 0 d
O14 O2- 4 g 0.800(3) 0.552(6) -0.058(2) 1. 0 d
O15 O2- 4 g 0.888(3) 0.755(6) 0.049(2) 1. 0 d
O16 O2- 4 g 0.710(3) 0.433(6) 0.032(2) 1. 0 d
O17 O2- 4 g 0.378(2) 0.166(5) 0.245(2) 1. 0 d
O18 O2- 4 g 0.482(4) 0.820(9) 0.194(3) 1. 0 d
O19 O2- 4 g -1. -1. -1. 0.25 0 dum

loop_
_atom_type_symbol
_atom_type_oxidation_number
Bi3+ 3.000
Mo6+ 6.000
O2- -2.000
